data_7111412
loop_
_publ_author_name
'Boer&#xFFFD;, Ren&#xFFFD; T.'
'Cole, Marcus L.'
'Junk, Peter C.'
'Masuda, Jason D.'
'Wolmersh&#xFFFD;user, Gotthelf'

_publ_section_title
;
 An N,P-disubstituted-2-aminophosphaalkene and lithium and potassium
 complexes of the deprotonated ?phosphaamidinate? anion
;
_journal_issue 22
_journal_name_full 'Chemical Communications'
_journal_page_first 2564
_journal_page_last 2565
_journal_paper_doi 10.1039/b408994d
_journal_year 2004
_chemical_formula_sum 'C32 H42 N P'
_chemical_formula_weight 471.64
_chemical_name_systematic
;
?
;
_space_group_IT_number 14
_symmetry_cell_setting monoclinic
_symmetry_space_group_name_Hall '-P 2ybc'
_symmetry_space_group_name_H-M 'P 1 21/c 1'
_atom_sites_solution_hydrogens geom
_atom_sites_solution_primary direct
_atom_sites_solution_secondary difmap
_audit_creation_method SHELXL-97
_cell_angle_alpha 90.00
_cell_angle_beta 117.179(10)
_cell_angle_gamma 90.00
_cell_formula_units_Z 4
_cell_length_a 18.2910(17)
_cell_length_b 10.0442(5)
_cell_length_c 18.1511(16)
_cell_measurement_temperature 293(2)
_cell_volume 2966.5(5)
_computing_cell_refinement 'Bruker FRAMBO'
_computing_data_collection 'Bruker FRAMBO'
_computing_data_reduction 'Bruker SHELXTL'
_computing_molecular_graphics 'Bruker SHELXTL'
_computing_publication_material 'Bruker SHELXTL'
_computing_structure_refinement 'SHELXL-97 (Sheldrick, 1997)'
_computing_structure_solution 'SHELXS-97 (Sheldrick, 1990)'
_diffrn_ambient_temperature 293(2)
_diffrn_measured_fraction_theta_full 0.982
_diffrn_measured_fraction_theta_max 0.982
_diffrn_measurement_device_type 'multiwire proportional'
_diffrn_measurement_method 'phi and omega scans'
_diffrn_radiation_monochromator graphite
_diffrn_radiation_source 'fine-focus sealed tube'
_diffrn_radiation_type MoK\a
_diffrn_radiation_wavelength 0.71073
_diffrn_reflns_av_R_equivalents 0.0717
_diffrn_reflns_av_sigmaI/netI 0.0684
_diffrn_reflns_limit_h_max 22
_diffrn_reflns_limit_h_min -22
_diffrn_reflns_limit_k_max 11
_diffrn_reflns_limit_k_min -11
_diffrn_reflns_limit_l_max 22
_diffrn_reflns_limit_l_min -22
_diffrn_reflns_number 24466
_diffrn_reflns_theta_full 25.68
_diffrn_reflns_theta_max 25.68
_diffrn_reflns_theta_min 2.95
_exptl_absorpt_coefficient_mu 0.111
_exptl_absorpt_correction_type none
_exptl_crystal_density_diffrn 1.056
_exptl_crystal_density_method 'not measured'
_exptl_crystal_F_000 1024
_exptl_crystal_size_max 0.40
_exptl_crystal_size_mid 0.24
_exptl_crystal_size_min 0.12
_refine_diff_density_max 0.216
_refine_diff_density_min -0.147
_refine_diff_density_rms 0.029
_refine_ls_extinction_method none
_refine_ls_goodness_of_fit_ref 0.814
_refine_ls_hydrogen_treatment mixed
_refine_ls_matrix_type full
_refine_ls_number_parameters 316
_refine_ls_number_reflns 5528
_refine_ls_number_restraints 0
_refine_ls_restrained_S_all 0.814
_refine_ls_R_factor_all 0.0954
_refine_ls_R_factor_gt 0.0460
_refine_ls_shift/su_max 0.093
_refine_ls_shift/su_mean 0.001
_refine_ls_structure_factor_coef Fsqd
_refine_ls_weighting_details 'calc w=1/[\s^2^(Fo^2^)+(0.0640P)^2^+0.0000P] where P=(Fo^2^+2Fc^2^)/3'
_refine_ls_weighting_scheme calc
_refine_ls_wR_factor_gt 0.1056
_refine_ls_wR_factor_ref 0.1217
_reflns_number_gt 2743
_reflns_number_total 5528
_reflns_threshold_expression >2sigma(I)
_cod_data_source_file b408994dsup1.cif
_cod_data_source_block Cmpd_Cmpd#2
_cod_depositor_comments
;
The following automatic conversions were performed:

'_symmetry_cell_setting' value 'Monoclinic' changed to 'monoclinic'
according to /home/saulius/struct/CIF-dictionaries/cif_core.dic
dictionary named 'cif_core.dic' version 2.4.2 from 2011-04-26.

Automatic conversion script
Id: cif_fix_values 1891 2012-01-12 08:04:46Z andrius 
;
_cod_original_cell_volume 2966.5(4)
_cod_original_sg_symbol_H-M P2(1)/c
_cod_database_code 7111412

loop_
_symmetry_equiv_pos_as_xyz
'x, y, z'
'-x, y+1/2, -z+1/2'
'-x, -y, -z'
'x, -y-1/2, z-1/2'

loop_
_atom_site_label
_atom_site_type_symbol
_atom_site_fract_x
_atom_site_fract_y
_atom_site_fract_z
_atom_site_U_iso_or_equiv
_atom_site_adp_type
_atom_site_occupancy
_atom_site_symmetry_multiplicity
_atom_site_calc_flag
_atom_site_refinement_flags
P1 P 0.76467(5) 0.45092(7) 0.11693(4) 0.0676(2) Uani 1 1 d .
N1 N 0.74929(11) 0.31320(17) 0.23769(9) 0.0574(5) Uani 1 1 d .
H1 H 0.7665 0.3867 0.2644 0.069 Uiso 1 1 calc R
C1 C 0.74645(13) 0.3129(2) 0.16110(11) 0.0524(5) Uani 1 1 d .
C2 C 0.73512(13) 0.1854(2) 0.11538(12) 0.0538(5) Uani 1 1 d .
C3 C 0.77297(14) 0.0687(2) 0.15456(14) 0.0618(6) Uani 1 1 d .
H3 H 0.8014 0.0661 0.2121 0.074 Uiso 1 1 calc R
C4 C 0.76915(16) -0.0445(3) 0.10946(15) 0.0730(6) Uani 1 1 d .
H4 H 0.7947 -0.1220 0.1374 0.088 Uiso 1 1 calc R
C5 C 0.72829(17) -0.0453(3) 0.02402(17) 0.0759(7) Uani 1 1 d .
C6 C 0.7290(2) -0.1668(3) -0.0250(2) 0.1147(12) Uani 1 1 d .
H6A H 0.6800 -0.1679 -0.0771 0.172 Uiso 1 1 calc R
H6B H 0.7310 -0.2458 0.0056 0.172 Uiso 1 1 calc R
H6C H 0.7763 -0.1639 -0.0348 0.172 Uiso 1 1 calc R
C7 C 0.68806(18) 0.0701(3) -0.01512(15) 0.0832(8) Uani 1 1 d .
H7 H 0.6586 0.0715 -0.0726 0.100 Uiso 1 1 calc R
C8 C 0.69063(15) 0.1842(3) 0.02934(13) 0.0708(7) Uani 1 1 d .
H8 H 0.6625 0.2602 0.0015 0.085 Uiso 1 1 calc R
C9 C 0.72882(14) 0.2135(2) 0.28146(11) 0.0540(5) Uani 1 1 d .
C10 C 0.65080(15) 0.1555(2) 0.24755(12) 0.0597(6) Uani 1 1 d .
C11 C 0.58122(15) 0.1951(3) 0.16439(14) 0.0712(6) Uani 1 1 d .
H11 H 0.6043 0.2554 0.1379 0.085 Uiso 1 1 calc R
C12 C 0.5159(2) 0.2731(4) 0.1769(2) 0.1159(12) Uani 1 1 d .
H12A H 0.4893 0.2151 0.1994 0.174 Uiso 1 1 calc R
H12B H 0.4758 0.3076 0.1247 0.174 Uiso 1 1 calc R
H12C H 0.5414 0.3454 0.2146 0.174 Uiso 1 1 calc R
C13 C 0.5447(2) 0.0761(3) 0.10652(19) 0.1136(11) Uani 1 1 d .
H13A H 0.5875 0.0304 0.1001 0.170 Uiso 1 1 calc R
H13B H 0.5040 0.1068 0.0535 0.170 Uiso 1 1 calc R
H13C H 0.5197 0.0164 0.1297 0.170 Uiso 1 1 calc R
C14 C 0.63557(17) 0.0629(3) 0.29620(16) 0.0759(7) Uani 1 1 d .
H14 H 0.5849 0.0201 0.2744 0.091 Uiso 1 1 calc R
C15 C 0.6932(2) 0.0333(3) 0.37514(16) 0.0846(8) Uani 1 1 d .
H15 H 0.6811 -0.0277 0.4066 0.102 Uiso 1 1 calc R
C16 C 0.7682(2) 0.0930(3) 0.40761(14) 0.0788(8) Uani 1 1 d .
H16 H 0.8066 0.0725 0.4615 0.095 Uiso 1 1 calc R
C17 C 0.78900(15) 0.1841(2) 0.36224(12) 0.0621(6) Uani 1 1 d .
C18 C 0.87198(17) 0.2524(3) 0.39896(14) 0.0794(7) Uani 1 1 d .
H18 H 0.8852 0.2706 0.3533 0.095 Uiso 1 1 calc R
C19 C 0.8675(2) 0.3878(4) 0.43707(19) 0.1133(11) Uani 1 1 d .
H19A H 0.8210 0.4371 0.3980 0.170 Uiso 1 1 calc R
H19B H 0.9169 0.4374 0.4504 0.170 Uiso 1 1 calc R
H19C H 0.8619 0.3732 0.4865 0.170 Uiso 1 1 calc R
C20 C 0.9415(2) 0.1675(5) 0.4621(2) 0.1355(15) Uani 1 1 d .
H20A H 0.9338 0.1563 0.5106 0.203 Uiso 1 1 calc R
H20B H 0.9931 0.2108 0.4770 0.203 Uiso 1 1 calc R
H20C H 0.9414 0.0819 0.4385 0.203 Uiso 1 1 calc R
C21 C 0.78509(17) 0.5786(2) 0.19721(13) 0.0642(6) Uani 1 1 d .
C22 C 0.72081(18) 0.6445(3) 0.20406(15) 0.0729(7) Uani 1 1 d .
C23 C 0.63195(19) 0.6072(3) 0.15071(18) 0.0890(8) Uani 1 1 d .
H23 H 0.6308 0.5114 0.1398 0.107 Uiso 1 1 calc R
C24 C 0.5961(2) 0.6777(4) 0.0661(2) 0.1452(16) Uani 1 1 d .
H24A H 0.5980 0.7723 0.0742 0.218 Uiso 1 1 calc R
H24B H 0.5401 0.6502 0.0334 0.218 Uiso 1 1 calc R
H24C H 0.6278 0.6544 0.0379 0.218 Uiso 1 1 calc R
C25 C 0.5750(3) 0.6307(5) 0.1895(3) 0.1709(19) Uani 1 1 d .
H25A H 0.5973 0.5887 0.2429 0.256 Uiso 1 1 calc R
H25B H 0.5219 0.5937 0.1545 0.256 Uiso 1 1 calc R
H25C H 0.5697 0.7246 0.1957 0.256 Uiso 1 1 calc R
C26 C 0.7405(3) 0.7485(3) 0.2610(2) 0.0990(10) Uani 1 1 d .
H26 H 0.6985 0.7929 0.2661 0.119 Uiso 1 1 calc R
C27 C 0.8194(3) 0.7861(3) 0.3089(2) 0.1163(13) Uani 1 1 d .
H27 H 0.8306 0.8558 0.3463 0.140 Uiso 1 1 calc R
C28 C 0.8825(3) 0.7229(3) 0.30299(18) 0.1058(10) Uani 1 1 d .
H28 H 0.9362 0.7502 0.3362 0.127 Uiso 1 1 calc R
C29 C 0.86740(19) 0.6174(3) 0.24758(15) 0.0782(7) Uani 1 1 d .
C30 C 0.9390(2) 0.5465(4) 0.2436(2) 0.1069(10) Uani 1 1 d .
H30 H 0.9182 0.4593 0.2185 0.128 Uiso 1 1 calc R
C31 C 0.9652(4) 0.6162(6) 0.1871(4) 0.219(3) Uani 1 1 d .
H31A H 0.9188 0.6268 0.1336 0.328 Uiso 1 1 calc R
H31B H 1.0068 0.5647 0.1818 0.328 Uiso 1 1 calc R
H31C H 0.9870 0.7022 0.2095 0.328 Uiso 1 1 calc R
C32 C 1.0106(3) 0.5192(5) 0.3281(3) 0.1719(19) Uani 1 1 d .
H32A H 1.0496 0.4622 0.3220 0.258 Uiso 1 1 calc R
H32B H 0.9907 0.4764 0.3627 0.258 Uiso 1 1 calc R
H32C H 1.0367 0.6017 0.3530 0.258 Uiso 1 1 calc R

loop_
_atom_site_aniso_label
_atom_site_aniso_U_11
_atom_site_aniso_U_22
_atom_site_aniso_U_33
_atom_site_aniso_U_23
_atom_site_aniso_U_13
_atom_site_aniso_U_12
P1 0.0983(5) 0.0575(4) 0.0619(3) -0.0014(3) 0.0496(3) -0.0060(4)
N1 0.0788(12) 0.0498(11) 0.0488(9) -0.0009(7) 0.0335(9) -0.0049(9)
C1 0.0573(13) 0.0548(14) 0.0473(10) 0.0007(9) 0.0258(9) 0.0023(10)
C2 0.0576(13) 0.0551(14) 0.0560(11) -0.0056(10) 0.0323(10) -0.0055(11)
C3 0.0694(15) 0.0567(16) 0.0647(12) -0.0034(11) 0.0353(11) 0.0016(12)
C4 0.0843(17) 0.0560(15) 0.0918(17) -0.0083(13) 0.0517(14) -0.0035(13)
C5 0.0914(19) 0.0638(17) 0.0914(17) -0.0226(14) 0.0581(15) -0.0171(15)
C6 0.158(3) 0.085(2) 0.137(3) -0.0484(19) 0.099(2) -0.032(2)
C7 0.098(2) 0.093(2) 0.0639(14) -0.0244(14) 0.0413(14) -0.0222(17)
C8 0.0808(17) 0.0728(18) 0.0581(12) -0.0071(11) 0.0310(12) -0.0056(13)
C9 0.0720(15) 0.0478(13) 0.0499(11) 0.0049(9) 0.0344(10) 0.0061(11)
C10 0.0720(16) 0.0558(14) 0.0600(12) 0.0021(10) 0.0378(12) 0.0002(12)
C11 0.0631(15) 0.0789(18) 0.0721(14) 0.0051(12) 0.0314(12) 0.0009(13)
C12 0.095(2) 0.145(3) 0.128(3) 0.036(2) 0.068(2) 0.037(2)
C13 0.110(3) 0.106(3) 0.094(2) -0.0075(18) 0.0193(18) -0.024(2)
C14 0.0951(19) 0.0658(17) 0.0860(16) 0.0016(13) 0.0581(15) -0.0069(14)
C15 0.125(3) 0.0699(19) 0.0788(17) 0.0166(14) 0.0641(18) 0.0037(17)
C16 0.112(2) 0.0769(19) 0.0548(12) 0.0147(12) 0.0442(14) 0.0181(17)
C17 0.0770(16) 0.0636(15) 0.0501(11) 0.0031(10) 0.0328(11) 0.0112(12)
C18 0.0775(18) 0.098(2) 0.0566(13) -0.0031(12) 0.0252(13) 0.0081(15)
C19 0.112(3) 0.124(3) 0.102(2) -0.048(2) 0.0461(19) -0.026(2)
C20 0.098(3) 0.185(4) 0.094(2) 0.027(2) 0.0181(19) 0.036(3)
C21 0.0934(18) 0.0484(14) 0.0624(12) 0.0049(10) 0.0456(13) 0.0016(12)
C22 0.104(2) 0.0553(16) 0.0778(15) 0.0071(12) 0.0574(15) 0.0080(14)
C23 0.106(2) 0.0701(19) 0.115(2) 0.0174(15) 0.071(2) 0.0184(16)
C24 0.111(3) 0.147(4) 0.158(3) 0.069(3) 0.044(3) 0.016(2)
C25 0.175(4) 0.167(4) 0.254(5) -0.027(4) 0.170(4) -0.005(3)
C26 0.155(3) 0.0619(19) 0.107(2) -0.0047(16) 0.083(2) 0.015(2)
C27 0.196(4) 0.070(2) 0.093(2) -0.0212(17) 0.075(3) -0.005(3)
C28 0.137(3) 0.080(2) 0.0829(19) -0.0194(16) 0.0358(19) -0.019(2)
C29 0.099(2) 0.0608(17) 0.0742(15) -0.0024(12) 0.0387(15) -0.0031(15)
C30 0.086(2) 0.113(3) 0.114(2) -0.018(2) 0.0383(19) -0.010(2)
C31 0.245(6) 0.233(6) 0.288(7) 0.082(5) 0.217(6) 0.057(5)
C32 0.109(3) 0.199(5) 0.180(4) 0.018(4) 0.042(3) 0.019(3)

loop_
_atom_type_symbol
_atom_type_description
_atom_type_scat_dispersion_real
_atom_type_scat_dispersion_imag
_atom_type_scat_source
C C 0.0033 0.0016 'International Tables Vol C Tables 4.2.6.8 and 6.1.1.4'
H H 0.0000 0.0000 'International Tables Vol C Tables 4.2.6.8 and 6.1.1.4'
N N 0.0061 0.0033 'International Tables Vol C Tables 4.2.6.8 and 6.1.1.4'
P P 0.1023 0.0942 'International Tables Vol C Tables 4.2.6.8 and 6.1.1.4'

loop_
_geom_angle_atom_site_label_1
_geom_angle_atom_site_label_2
_geom_angle_atom_site_label_3
_geom_angle
C1 P1 C21 101.86(9)
C1 N1 C9 131.69(18)
N1 C1 C2 120.02(17)
N1 C1 P1 123.37(16)
C2 C1 P1 116.34(13)
C3 C2 C8 117.9(2)
C3 C2 C1 122.25(18)
C8 C2 C1 119.6(2)
C4 C3 C2 121.0(2)
C5 C4 C3 121.6(2)
C4 C5 C7 117.4(2)
C4 C5 C6 121.3(3)
C7 C5 C6 121.3(3)
C5 C7 C8 121.6(2)
C7 C8 C2 120.4(2)
C10 C9 C17 121.85(19)
C10 C9 N1 121.40(18)
C17 C9 N1 116.6(2)
C14 C10 C9 117.3(2)
C14 C10 C11 119.0(2)
C9 C10 C11 123.57(19)
C10 C11 C13 112.5(2)
C10 C11 C12 110.1(2)
C13 C11 C12 112.1(3)
C15 C14 C10 121.8(3)
C16 C15 C14 120.0(2)
C15 C16 C17 121.8(2)
C16 C17 C9 117.3(2)
C16 C17 C18 121.7(2)
C9 C17 C18 120.9(2)
C17 C18 C20 113.7(3)
C17 C18 C19 110.4(2)
C20 C18 C19 110.6(3)
C22 C21 C29 120.0(2)
C22 C21 P1 121.5(2)
C29 C21 P1 118.29(18)
C26 C22 C21 118.4(3)
C26 C22 C23 119.9(3)
C21 C22 C23 121.7(2)
C22 C23 C25 115.4(3)
C22 C23 C24 111.6(2)
C25 C23 C24 108.7(3)
C27 C26 C22 121.5(3)
C26 C27 C28 120.7(3)
C27 C28 C29 120.9(3)
C28 C29 C21 118.4(3)
C28 C29 C30 119.8(3)
C21 C29 C30 121.7(2)
C31 C30 C32 112.4(4)
C31 C30 C29 111.6(3)
C32 C30 C29 113.5(3)

loop_
_geom_bond_atom_site_label_1
_geom_bond_atom_site_label_2
_geom_bond_distance
P1 C1 1.709(2)
P1 C21 1.846(2)
N1 C1 1.367(2)
N1 C9 1.430(3)
C1 C2 1.488(3)
C2 C3 1.382(3)
C2 C8 1.393(3)
C3 C4 1.384(3)
C4 C5 1.380(3)
C5 C7 1.383(4)
C5 C6 1.515(4)
C7 C8 1.390(3)
C9 C10 1.397(3)
C9 C17 1.405(3)
C10 C14 1.396(3)
C10 C11 1.517(3)
C11 C13 1.529(4)
C11 C12 1.531(4)
C14 C15 1.369(4)
C15 C16 1.360(4)
C16 C17 1.396(3)
C17 C18 1.515(4)
C18 C20 1.525(4)
C18 C19 1.545(4)
C21 C22 1.404(3)
C21 C29 1.413(4)
C22 C26 1.396(4)
C22 C23 1.511(4)
C23 C25 1.519(4)
C23 C24 1.540(4)
C26 C27 1.355(5)
C27 C28 1.364(5)
C28 C29 1.399(4)
C29 C30 1.522(4)
C30 C31 1.490(5)
C30 C32 1.519(5)
